data_1572088
loop_
_publ_author_name
'Chen, Zhao-Nian'
'Zhang, Le-Ping'
'Wu, Huai-Li'
'Qi, Qiao-Yan'
'Yan, Meng'
'Tian, Jia'
'Yang, Guan-Yu'
'Li, Zhan-Ting'
'Yang, Bo'

_publ_section_title
;
 Accurate construction of monolayer, bilayer, sandwich bilayer,
 four-layer, multi-layer and chiral bilayer 2D pillararene-type
 supramolecular networks.
;
_journal_issue 33
_journal_name_full 'Chemical science'
_journal_page_first 13191
_journal_page_last 13200
_journal_paper_doi 10.1039/d4sc03022b
_journal_volume 15
_journal_year 2024
_chemical_formula_moiety 'C73 H72 Cu2 N2 O16, C3 H7 N O, H2 O'
_chemical_formula_sum 'C76 H81 Cu2 N3 O18'
_chemical_formula_weight 1451.51
_space_group_crystal_system triclinic
_space_group_IT_number 2
_space_group_name_Hall '-P 1'
_space_group_name_H-M_alt 'P -1'
_atom_sites_solution_hydrogens mixed
_atom_sites_solution_primary dual
_audit_creation_date 2024-06-21
_audit_creation_method
;
Olex2 1.5
(compiled 2024.02.16 svn.r378c4104 for OlexSys, GUI svn.r6928)
;
_audit_update_record
;
2024-06-25 deposited with the CCDC.	2024-07-04 downloaded from the CCDC.
;
_cell_angle_alpha 97.3870(10)
_cell_angle_beta 103.4240(10)
_cell_angle_gamma 98.4550(10)
_cell_formula_units_Z 2
_cell_length_a 12.3580(3)
_cell_length_b 16.3529(4)
_cell_length_c 17.9257(4)
_cell_measurement_reflns_used 9878
_cell_measurement_temperature 150.00
_cell_measurement_theta_max 57.119
_cell_measurement_theta_min 3.254
_cell_volume 3435.12(14)
_computing_cell_refinement 'SAINT V8.40B (?, 2016)'
_computing_data_collection 'SAINT V8.40B (?, 2016)'
_computing_data_reduction 'SAINT V8.40B (?, 2016)'
_computing_molecular_graphics 'Olex2 1.5 (Dolomanov et al., 2009)'
_computing_publication_material 'Olex2 1.5 (Dolomanov et al., 2009)'
_computing_structure_refinement 'SHELXL 2018/3 (Sheldrick, 2015)'
_computing_structure_solution 'SHELXT 2014/5 (Sheldrick, 2014)'
_diffrn_ambient_temperature 150.00
_diffrn_measured_fraction_theta_full 0.997
_diffrn_measured_fraction_theta_max 0.992
_diffrn_measurement_device_type 'Bruker APEX-II CCD'
_diffrn_measurement_method '\f and \w scans'
_diffrn_radiation_type MoK\a
_diffrn_radiation_wavelength 0.71073
_diffrn_reflns_av_R_equivalents 0.0518
_diffrn_reflns_av_unetI/netI 0.0545
_diffrn_reflns_Laue_measured_fraction_full 0.997
_diffrn_reflns_Laue_measured_fraction_max 0.992
_diffrn_reflns_limit_h_max 15
_diffrn_reflns_limit_h_min -15
_diffrn_reflns_limit_k_max 20
_diffrn_reflns_limit_k_min -19
_diffrn_reflns_limit_l_max 22
_diffrn_reflns_limit_l_min -22
_diffrn_reflns_number 54142
_diffrn_reflns_point_group_measured_fraction_full 0.997
_diffrn_reflns_point_group_measured_fraction_max 0.992
_diffrn_reflns_theta_full 25.242
_diffrn_reflns_theta_max 26.436
_diffrn_reflns_theta_min 1.277
_diffrn_source_current 1.4
_diffrn_source_power 0.07
_diffrn_source_voltage 50.0
_diffrn_standards_number 0
_exptl_absorpt_coefficient_mu 0.694
_exptl_absorpt_correction_T_max 0.7512
_exptl_absorpt_correction_T_min 0.5835
_exptl_absorpt_correction_type multi-scan
_exptl_absorpt_process_details
;
SADABS-2016/2 (Bruker,2016/2) was used for absorption correction.
wR2(int) was 0.0726 before and 0.0525 after correction.
The Ratio of minimum to maximum transmission is 0.7768.
The \l/2 correction factor is Not present.
;
_exptl_crystal_colour green
_exptl_crystal_colour_primary green
_exptl_crystal_density_diffrn 1.403
_exptl_crystal_description block
_exptl_crystal_F_000 1520
_exptl_crystal_size_max 0.2
_exptl_crystal_size_mid 0.16
_exptl_crystal_size_min 0.13
_refine_diff_density_max 1.017
_refine_diff_density_min -1.157
_refine_diff_density_rms 0.094
_refine_ls_extinction_method none
_refine_ls_goodness_of_fit_ref 1.063
_refine_ls_hydrogen_treatment constr
_refine_ls_matrix_type full
_refine_ls_number_parameters 907
_refine_ls_number_reflns 14051
_refine_ls_number_restraints 67
_refine_ls_restrained_S_all 1.063
_refine_ls_R_factor_all 0.1013
_refine_ls_R_factor_gt 0.0765
_refine_ls_shift/su_max 0.001
_refine_ls_shift/su_mean 0.000
_refine_ls_structure_factor_coef Fsqd
_refine_ls_weighting_details 'w=1/[\s^2^(Fo^2^)+(0.0918P)^2^+11.3221P] where P=(Fo^2^+2Fc^2^)/3'
_refine_ls_weighting_scheme calc
_refine_ls_wR_factor_gt 0.2088
_refine_ls_wR_factor_ref 0.2213
_reflns_Friedel_coverage 0.000
_reflns_number_gt 10367
_reflns_number_total 14051
_reflns_threshold_expression 'I > 2\s(I)'
_cod_data_source_file d4sc03022b2.cif
_cod_data_source_block 11
_cod_depositor_comments 'Adding full bibliography for 1572083--1572100.cif.'
_cod_database_code 1572088
_shelx_shelxl_version_number 2018/3
_shelx_space_group_comment
;
The symmetry employed for this shelxl refinement is uniquely defined
by the following loop, which should always be used as a source of
symmetry information in preference to the above space-group names.
They are only intended as comments.
;
_olex2_refinement_description
;
1. Fixed Uiso
 At 1.2 times of:
  All C(H) groups, All C(H,H) groups
 At 1.5 times of:
  All C(H,H,H) groups, All O(H,H) groups
2. Shared sites
{C64, C64'}
{C63, C63'}
3. Restrained distances
 O17-C63'
 1.22 with sigma of 0.01
4. Uiso/Uaniso restraints and constraints
N1 \\sim C64 \\sim C62 \\sim C63 \\sim C64' \\sim C63' \\sim O16 \\sim O17:
within 2A with sigma of 0.01 and sigma for terminal atoms of 0.02 within 2A
Uanis(C64) = Uanis(C64')
Uanis(C63) = Uanis(C63')
5. Others
 Sof(O17)=Sof(C64')=Sof(H64A)=Sof(H64B)=Sof(H64C)=Sof(C63')=Sof(H63')=1-FVAR(1)
 Sof(O16)=Sof(C64)=Sof(H64)=Sof(C63)=Sof(H63A)=Sof(H63B)=Sof(H63C)=FVAR(1)
6.a Everything fixed:
 H64A, H64B, H64C, O18, H18A, H18B
6.b Secondary CH2 refined with riding coordinates:
 C37(H37A,H37B), C61(H61A,H61B), C55(H55A,H55B), C46(H46A,H46B), C73(H73A,H73B)
6.c Aromatic/amide H refined with riding coordinates:
 C12(H12), C17(H17), C59(H59), C53(H53), C9(H9), C10(H10), C42(H42), C16(H16),
 C39(H39), C57(H57), C15(H15), C21(H21), C66(H66), C18(H18), C29(H29), C27(H27),
  C30(H30), C24(H24), C13(H13), C28(H28), C34(H34), C50(H50), C33(H33),
 C35(H35), C36(H36), C70(H70), C64(H64), C63'(H63')
6.d Idealised Me refined as rotating group:
 C025(H02A,H02B,H02C), C6(H6A,H6B,H6C), C44(H44A,H44B,H44C), C49(H49A,H49B,
 H49C), C67(H67A,H67B,H67C), C3(H3A,H3B,H3C), C60(H60A,H60B,H60C), C68(H68A,
 H68B,H68C), C8(H8A,H8B,H8C), C45(H45A,H45B,H45C), C54(H54A,H54B,H54C),
 C62(H62A,H62B,H62C), C63(H63A,H63B,H63C), C1(H1A,H1B,H1C)
;
_olex2_submission_special_instructions 'No special instructions were received'

loop_
_space_group_symop_operation_xyz
'x, y, z'
'-x, -y, -z'

loop_
_atom_site_label
_atom_site_type_symbol
_atom_site_fract_x
_atom_site_fract_y
_atom_site_fract_z
_atom_site_U_iso_or_equiv
_atom_site_adp_type
_atom_site_occupancy
_atom_site_site_symmetry_order
_atom_site_calc_flag
_atom_site_refinement_flags_posn
_atom_site_refinement_flags_adp
_atom_site_refinement_flags_occupancy
_atom_site_disorder_assembly
_atom_site_disorder_group
Cu1 Cu 1.49418(5) 0.86651(4) 0.86455(4) 0.04213(19) Uani 1 1 d . . . . .
Cu2 Cu 1.29543(5) 0.87494(4) 0.77248(4) 0.04168(19) Uani 1 1 d . . . . .
O9 O -0.0592(3) 0.4227(2) 0.03690(17) 0.0340(7) Uani 1 1 d . . . . .
O14 O 0.3293(3) 0.3508(2) 0.22136(18) 0.0321(7) Uani 1 1 d . . . . .
O1 O 1.2955(3) 0.7524(2) 0.74825(18) 0.0355(8) Uani 1 1 d . . . . .
O8 O 0.3665(3) 0.5662(2) 0.01358(17) 0.0374(8) Uani 1 1 d . . . . .
O6 O 1.2296(3) 0.8585(2) 0.85981(18) 0.0367(8) Uani 1 1 d . . . . .
O10 O -0.1971(3) 0.6306(2) 0.21998(18) 0.0349(7) Uani 1 1 d . . . . .
O2 O 1.4661(3) 0.7474(2) 0.8231(2) 0.0374(8) Uani 1 1 d . . . . .
O00A O 1.5481(3) 0.8877(2) 0.7702(2) 0.0400(8) Uani 1 1 d . . . . .
O5 O 1.5032(3) 0.9860(2) 0.8964(2) 0.0419(9) Uani 1 1 d . . . . .
O13 O 0.0066(3) 0.3747(2) 0.32991(19) 0.0401(8) Uani 1 1 d . . . . .
O11 O -0.0033(3) 0.9224(2) 0.3008(2) 0.0368(8) Uani 1 1 d . . . . .
O4 O 1.3390(3) 0.9964(2) 0.8161(2) 0.0412(8) Uani 1 1 d . . . . .
O3 O 1.3787(3) 0.8918(3) 0.69382(19) 0.0430(9) Uani 1 1 d . . . . .
O15 O 0.5691(3) 0.6419(2) 0.32971(19) 0.0468(9) Uani 1 1 d . . . . .
O7 O 1.3935(3) 0.8409(2) 0.9348(2) 0.0439(9) Uani 1 1 d . . . . .
O12 O 0.1146(3) 0.6711(2) 0.4672(2) 0.0456(9) Uani 1 1 d . . . . .
N3 N 1.1330(3) 0.8735(2) 0.6924(2) 0.0268(8) Uani 1 1 d . . . . .
N2 N -0.3370(3) 0.8723(2) -0.0599(2) 0.0295(8) Uani 1 1 d . . . . .
C11 C 0.9273(3) 0.8665(2) 0.5848(2) 0.0206(8) Uani 1 1 d . . . . .
C38 C 0.1384(3) 0.8656(3) 0.3808(2) 0.0243(9) Uani 1 1 d . . . . .
C20 C 0.5033(3) 0.8565(3) 0.3616(2) 0.0228(8) Uani 1 1 d . . . . .
C19 C 0.6127(3) 0.8573(3) 0.4185(2) 0.0217(8) Uani 1 1 d . . . . .
C26 C 0.1897(3) 0.8715(3) 0.2035(2) 0.0252(9) Uani 1 1 d . . . . .
C23 C 0.2973(3) 0.8665(3) 0.2606(2) 0.0236(9) Uani 1 1 d . . . . .
C14 C 0.8187(3) 0.8633(3) 0.5265(2) 0.0212(8) Uani 1 1 d . . . . .
C12 C 1.0295(3) 0.8807(3) 0.5639(2) 0.0259(9) Uani 1 1 d . . . . .
H12 H 1.030822 0.888490 0.512426 0.031 Uiso 1 1 calc R U . . .
C25 C 0.4808(3) 0.8211(3) 0.2834(2) 0.0272(9) Uani 1 1 d . . . . .
C17 C 0.8115(3) 0.9146(3) 0.4708(2) 0.0248(9) Uani 1 1 d . . . . .
H17 H 0.877119 0.951978 0.469064 0.030 Uiso 1 1 calc R U . . .
C58 C 0.2403(4) 0.4056(3) 0.1128(2) 0.0276(9) Uani 1 1 d . . . . .
C59 C 0.1425(4) 0.4222(3) 0.0654(2) 0.0301(10) Uani 1 1 d . . . . .
H59 H 0.147055 0.447182 0.020915 0.036 Uiso 1 1 calc R U . . .
C22 C 0.3178(3) 0.8984(3) 0.3393(2) 0.0233(8) Uani 1 1 d . . . . .
C53 C -0.1400(3) 0.4949(3) 0.1955(3) 0.0284(9) Uani 1 1 d . . . . .
H53 H -0.168919 0.490660 0.140942 0.034 Uiso 1 1 calc R U . . .
C52 C -0.0903(3) 0.4303(3) 0.2248(3) 0.0276(9) Uani 1 1 d . . . . .
C9 C 1.0357(4) 0.8595(3) 0.7126(3) 0.0309(10) Uani 1 1 d . . . . .
H9 H 1.037610 0.851724 0.764425 0.037 Uiso 1 1 calc R U . . .
C48 C -0.1476(4) 0.5652(3) 0.2450(3) 0.0289(9) Uani 1 1 d . . . . .
C10 C 0.9320(4) 0.8560(3) 0.6610(2) 0.0295(10) Uani 1 1 d . . . . .
H10 H 0.864328 0.846371 0.677730 0.035 Uiso 1 1 calc R U . . .
C51 C -0.0451(4) 0.4388(3) 0.3048(3) 0.0319(10) Uani 1 1 d . . . . .
C37 C 0.2298(3) 0.9351(3) 0.3735(3) 0.0282(9) Uani 1 1 d . . . . .
H37A H 0.267060 0.968999 0.425490 0.034 Uiso 1 1 calc R U . . .
H37B H 0.194961 0.972469 0.339586 0.034 Uiso 1 1 calc R U . . .
C61 C 0.3556(4) 0.4320(3) 0.0963(3) 0.0303(10) Uani 1 1 d . . . . .
H61A H 0.406012 0.393104 0.115123 0.036 Uiso 1 1 calc R U . . .
H61B H 0.345466 0.427224 0.039393 0.036 Uiso 1 1 calc R U . . .
C5 C 1.3750(4) 0.7150(3) 0.7718(2) 0.0292(9) Uani 1 1 d . . . . .
C42 C -0.0548(4) 0.7902(3) 0.3425(2) 0.0290(10) Uani 1 1 d . . . . .
H42 H -0.131549 0.786236 0.315150 0.035 Uiso 1 1 calc R U . . .
C018 C 0.2300(4) 0.3664(3) 0.1760(2) 0.0278(9) Uani 1 1 d . . . . .
C69 C 0.5119(4) 0.6864(3) 0.2100(3) 0.0323(10) Uani 1 1 d . . . . .
C16 C 0.6201(3) 0.8049(3) 0.4737(2) 0.0292(9) Uani 1 1 d . . . . .
H16 H 0.555003 0.766515 0.474645 0.035 Uiso 1 1 calc R U . . .
C39 C 0.1667(4) 0.8032(3) 0.4247(2) 0.0288(10) Uani 1 1 d . . . . .
H39 H 0.242483 0.807968 0.454332 0.035 Uiso 1 1 calc R U . . .
C57 C 0.1259(4) 0.3463(3) 0.1926(3) 0.0300(10) Uani 1 1 d . . . . .
H57 H 0.120860 0.318810 0.235603 0.036 Uiso 1 1 calc R U . . .
C31 C -0.0135(3) 0.8767(3) 0.0949(2) 0.0269(9) Uani 1 1 d . . . . .
C15 C 0.7221(3) 0.8080(3) 0.5275(3) 0.0290(9) Uani 1 1 d . . . . .
H15 H 0.726056 0.772067 0.565261 0.035 Uiso 1 1 calc R U . . .
C21 C 0.4214(3) 0.8929(3) 0.3882(2) 0.0240(9) Uani 1 1 d . . . . .
H21 H 0.436744 0.915082 0.442007 0.029 Uiso 1 1 calc R U . . .
C66 C 0.4636(3) 0.6678(3) 0.1303(3) 0.0298(10) Uani 1 1 d . . . . .
H66 H 0.463953 0.711950 0.100663 0.036 Uiso 1 1 calc R U . . .
C65 C 0.4116(4) 0.5210(3) 0.1350(2) 0.0292(10) Uani 1 1 d . . . . .
C18 C 0.7091(3) 0.9122(3) 0.4172(2) 0.0263(9) Uani 1 1 d . . . . .
H18 H 0.705051 0.948310 0.379487 0.032 Uiso 1 1 calc R U . . .
C01J C 0.0280(4) 0.3662(3) 0.1463(2) 0.0271(9) Uani 1 1 d . . . . .
C55 C -0.0822(4) 0.3534(3) 0.1699(3) 0.0311(10) Uani 1 1 d . . . . .
H55A H -0.087263 0.303685 0.196011 0.037 Uiso 1 1 calc R U . . .
H55B H -0.146416 0.342775 0.122909 0.037 Uiso 1 1 calc R U . . .
C47 C -0.1048(4) 0.5736(3) 0.3256(3) 0.0328(10) Uani 1 1 d . . . . .
C29 C 0.1035(4) 0.8015(3) 0.1789(3) 0.0293(10) Uani 1 1 d . . . . .
H29 H 0.113082 0.751252 0.198985 0.035 Uiso 1 1 calc R U . . .
C56 C 0.0381(4) 0.4029(3) 0.0820(2) 0.0276(9) Uani 1 1 d . . . . .
C71 C 0.4147(4) 0.5862(3) 0.0926(2) 0.0292(10) Uani 1 1 d . . . . .
C27 C 0.1738(4) 0.9437(3) 0.1725(3) 0.0314(10) Uani 1 1 d . . . . .
H27 H 0.233004 0.991401 0.187299 0.038 Uiso 1 1 calc R U . . .
N1 N 0.2642(4) 0.5859(3) 0.3286(3) 0.0479(11) Uani 1 1 d . U . . .
C30 C 0.0030(4) 0.8044(3) 0.1250(3) 0.0304(10) Uani 1 1 d . . . . .
H30 H -0.054952 0.755928 0.108647 0.037 Uiso 1 1 calc R U . . .
C24 C 0.3774(3) 0.8270(3) 0.2341(2) 0.0290(10) Uani 1 1 d . . . . .
H24 H 0.361156 0.803375 0.180602 0.035 Uiso 1 1 calc R U . . .
C13 C 1.1287(3) 0.8834(3) 0.6196(2) 0.0268(9) Uani 1 1 d . . . . .
H13 H 1.197996 0.892833 0.604913 0.032 Uiso 1 1 calc R U . . .
C28 C 0.0728(4) 0.9477(3) 0.1200(3) 0.0315(10) Uani 1 1 d . . . . .
H28 H 0.062302 0.998521 0.101320 0.038 Uiso 1 1 calc R U . . .
C43 C 0.0243(4) 0.8594(3) 0.3407(2) 0.0272(9) Uani 1 1 d . . . . .
C34 C -0.2840(4) 0.9405(3) -0.0078(3) 0.0343(11) Uani 1 1 d . . . . .
H34 H -0.320487 0.987591 -0.004973 0.041 Uiso 1 1 calc R U . . .
C32 C -0.1235(3) 0.8778(3) 0.0394(2) 0.0281(9) Uani 1 1 d . . . . .
C72 C 0.5148(4) 0.6204(3) 0.2519(3) 0.0353(11) Uani 1 1 d . . . . .
C40 C 0.0869(4) 0.7351(3) 0.4259(2) 0.0294(10) Uani 1 1 d . . . . .
C41 C -0.0250(4) 0.7270(3) 0.3828(2) 0.0300(10) Uani 1 1 d . . . . .
C7 C 1.4834(4) 0.8910(3) 0.7062(3) 0.0330(10) Uani 1 1 d . . . . .
C50 C -0.0530(4) 0.5100(3) 0.3546(3) 0.0357(11) Uani 1 1 d . . . . .
H50 H -0.022520 0.514920 0.409044 0.043 Uiso 1 1 calc R U . . .
C33 C -0.1783(4) 0.9461(3) 0.0425(3) 0.0332(10) Uani 1 1 d . . . . .
H33 H -0.143826 0.996068 0.078678 0.040 Uiso 1 1 calc R U . . .
C2 C 1.4287(4) 1.0253(3) 0.8678(3) 0.0336(10) Uani 1 1 d . . . . .
C025 C -0.0899(4) 0.3836(3) -0.0430(3) 0.0356(11) Uani 1 1 d . . . . .
H02A H -0.037548 0.410253 -0.070021 0.053 Uiso 1 1 calc R U . . .
H02B H -0.167176 0.389761 -0.067448 0.053 Uiso 1 1 calc R U . . .
H02C H -0.085945 0.323827 -0.046261 0.053 Uiso 1 1 calc R U . . .
C6 C 1.3643(4) 0.6252(3) 0.7356(3) 0.0337(10) Uani 1 1 d . . . . .
H6A H 1.284133 0.599278 0.716784 0.051 Uiso 1 1 calc R U . . .
H6B H 1.402379 0.594784 0.774530 0.051 Uiso 1 1 calc R U . . .
H6C H 1.399589 0.622851 0.691909 0.051 Uiso 1 1 calc R U . . .
C46 C -0.1122(4) 0.6506(3) 0.3806(3) 0.0359(11) Uani 1 1 d . . . . .
H46A H -0.188669 0.664279 0.364350 0.043 Uiso 1 1 calc R U . . .
H46B H -0.102090 0.636963 0.433723 0.043 Uiso 1 1 calc R U . . .
C35 C -0.2835(4) 0.8081(3) -0.0650(3) 0.0372(11) Uani 1 1 d . . . . .
H35 H -0.319141 0.759913 -0.103168 0.045 Uiso 1 1 calc R U . . .
C36 C -0.1780(4) 0.8079(3) -0.0172(3) 0.0386(12) Uani 1 1 d . . . . .
H36 H -0.142874 0.760348 -0.022924 0.046 Uiso 1 1 calc R U . . .
C70 C 0.4633(4) 0.5394(3) 0.2145(3) 0.0335(10) Uani 1 1 d . . . . .
H70 H 0.463271 0.495292 0.244201 0.040 Uiso 1 1 calc R U . . .
C44 C -0.1194(4) 0.9140(3) 0.2582(3) 0.0398(12) Uani 1 1 d . . . . .
H44A H -0.143238 0.859543 0.223514 0.060 Uiso 1 1 calc R U . . .
H44B H -0.126865 0.959024 0.227210 0.060 Uiso 1 1 calc R U . . .
H44C H -0.167168 0.917567 0.294668 0.060 Uiso 1 1 calc R U . . .
C49 C -0.2522(4) 0.6214(3) 0.1402(3) 0.0408(12) Uani 1 1 d . . . . .
H49A H -0.198285 0.611775 0.109018 0.061 Uiso 1 1 calc R U . . .
H49B H -0.281268 0.672567 0.129821 0.061 Uiso 1 1 calc R U . . .
H49C H -0.315101 0.573580 0.126249 0.061 Uiso 1 1 calc R U . . .
C73 C 0.5643(4) 0.7754(3) 0.2512(3) 0.0375(12) Uani 1 1 d . . . . .
H73A H 0.592781 0.807495 0.214345 0.045 Uiso 1 1 calc R U . . .
H73B H 0.629697 0.773743 0.294660 0.045 Uiso 1 1 calc R U . . .
C67 C 0.3916(5) 0.6269(3) -0.0331(3) 0.0420(12) Uani 1 1 d . . . . .
H67A H 0.359951 0.602655 -0.088193 0.063 Uiso 1 1 calc R U . . .
H67B H 0.473826 0.643872 -0.022789 0.063 Uiso 1 1 calc R U . . .
H67C H 0.358285 0.676064 -0.020427 0.063 Uiso 1 1 calc R U . . .
C4 C 1.2899(4) 0.8436(3) 0.9221(3) 0.0356(11) Uani 1 1 d . . . . .
C3 C 1.2325(5) 0.8293(4) 0.9863(3) 0.0455(13) Uani 1 1 d . . . . .
H3A H 1.267834 0.872740 1.032011 0.068 Uiso 1 1 calc R U . . .
H3B H 1.240387 0.773993 1.000109 0.068 Uiso 1 1 calc R U . . .
H3C H 1.152032 0.831763 0.968400 0.068 Uiso 1 1 calc R U . . .
C60 C 0.3209(4) 0.2938(4) 0.2744(3) 0.0455(13) Uani 1 1 d . . . . .
H60A H 0.270487 0.241289 0.246684 0.068 Uiso 1 1 calc R U . . .
H60B H 0.290177 0.318519 0.315924 0.068 Uiso 1 1 calc R U . . .
H60C H 0.396080 0.282254 0.297059 0.068 Uiso 1 1 calc R U . . .
C68 C 0.5891(5) 0.5752(4) 0.3723(3) 0.0517(15) Uani 1 1 d . . . . .
H68A H 0.632872 0.539595 0.347783 0.078 Uiso 1 1 calc R U . . .
H68B H 0.516556 0.541568 0.372204 0.078 Uiso 1 1 calc R U . . .
H68C H 0.631582 0.598548 0.425962 0.078 Uiso 1 1 calc R U . . .
C8 C 1.5320(5) 0.8904(4) 0.6370(3) 0.0476(13) Uani 1 1 d . . . . .
H8A H 1.614818 0.901978 0.654551 0.071 Uiso 1 1 calc R U . . .
H8B H 1.506489 0.933666 0.607647 0.071 Uiso 1 1 calc R U . . .
H8C H 1.506505 0.835334 0.603595 0.071 Uiso 1 1 calc R U . . .
O16 O 0.3314(6) 0.5053(5) 0.4181(4) 0.062(2) Uani 0.594(11) 1 d . U P A 1
C64 C 0.2630(5) 0.5132(4) 0.3594(4) 0.0620(16) Uani 0.594(11) 1 d . U P A 1
H64 H 0.205563 0.466334 0.333590 0.074 Uiso 0.594(11) 1 calc R U P A 1
C45 C 0.2124(6) 0.6903(4) 0.5321(3) 0.0636(18) Uani 1 1 d . . . . .
H45A H 0.280272 0.705070 0.513707 0.095 Uiso 1 1 calc R U . . .
H45B H 0.218434 0.641288 0.557962 0.095 Uiso 1 1 calc R U . . .
H45C H 0.205305 0.737699 0.568999 0.095 Uiso 1 1 calc R U . . .
C54 C 0.0460(7) 0.3762(4) 0.4105(3) 0.0672(19) Uani 1 1 d . . . . .
H54A H 0.085251 0.329089 0.419356 0.101 Uiso 1 1 calc R U . . .
H54B H -0.018280 0.371610 0.434063 0.101 Uiso 1 1 calc R U . . .
H54C H 0.098409 0.429085 0.434262 0.101 Uiso 1 1 calc R U . . .
C62 C 0.1889(6) 0.5863(4) 0.2548(4) 0.0617(16) Uani 1 1 d . U . . .
H62A H 0.158273 0.528488 0.228207 0.093 Uiso 1 1 calc R U . . .
H62B H 0.230132 0.616392 0.223011 0.093 Uiso 1 1 calc R U . . .
H62C H 0.126634 0.614419 0.262745 0.093 Uiso 1 1 calc R U . . .
C63 C 0.3378(5) 0.6599(4) 0.3701(4) 0.0597(16) Uani 0.594(11) 1 d . U P A 1
H63A H 0.375800 0.650423 0.421807 0.090 Uiso 0.594(11) 1 calc R U P A 1
H63B H 0.294527 0.704964 0.375459 0.090 Uiso 0.594(11) 1 calc R U P A 1
H63C H 0.394568 0.675942 0.341866 0.090 Uiso 0.594(11) 1 calc R U P A 1
C1 C 1.4439(6) 1.1135(4) 0.8979(4) 0.0663(18) Uani 1 1 d . . . . .
H1A H 1.471284 1.122777 0.954690 0.099 Uiso 1 1 calc R U . . .
H1B H 1.371465 1.132493 0.883314 0.099 Uiso 1 1 calc R U . . .
H1C H 1.499279 1.145051 0.876048 0.099 Uiso 1 1 calc R U . . .
O17 O 0.3952(9) 0.6635(7) 0.4399(6) 0.073(4) Uani 0.406(11) 1 d D U P A 2
C64' C 0.2630(5) 0.5132(4) 0.3594(4) 0.0620(16) Uani 0.406(11) 1 d . U P A 2
H64A H 0.208780 0.510200 0.391540 0.093 Uiso 0.406 1 d . U P A 2
H64B H 0.338680 0.512630 0.391460 0.093 Uiso 0.406 1 d . U P A 2
H64C H 0.240580 0.464890 0.317060 0.093 Uiso 0.406 1 d . U P A 2
C63' C 0.3378(5) 0.6599(4) 0.3701(4) 0.0597(16) Uani 0.406(11) 1 d D U P A 2
H63' H 0.345037 0.708010 0.345742 0.072 Uiso 0.406(11) 1 calc R U P A 2
O18 O 0.505420 0.612690 0.548350 0.184 Uani 1 1 d . . . B 1
H18A H 0.467680 0.627760 0.506620 0.276 Uiso 1 1 d . U . C 1
H18B H 0.470220 0.562420 0.547920 0.276 Uiso 1 1 d . U . D 1

loop_
_atom_site_aniso_label
_atom_site_aniso_U_11
_atom_site_aniso_U_22
_atom_site_aniso_U_33
_atom_site_aniso_U_23
_atom_site_aniso_U_13
_atom_site_aniso_U_12
Cu1 0.0313(3) 0.0474(4) 0.0413(4) 0.0023(3) -0.0047(3) 0.0141(3)
Cu2 0.0291(3) 0.0560(4) 0.0361(3) 0.0031(3) -0.0009(2) 0.0145(3)
O9 0.0315(17) 0.0454(19) 0.0229(15) -0.0008(13) -0.0026(13) 0.0210(15)
O14 0.0247(15) 0.0430(19) 0.0293(16) 0.0117(14) 0.0015(13) 0.0123(14)
O1 0.0255(16) 0.0413(19) 0.0331(17) -0.0011(14) -0.0068(13) 0.0144(14)
O8 0.0417(19) 0.0418(19) 0.0206(15) -0.0015(14) 0.0020(14) -0.0027(15)
O6 0.0265(16) 0.052(2) 0.0301(17) 0.0032(15) 0.0031(13) 0.0123(15)
O10 0.0356(18) 0.0361(18) 0.0316(17) 0.0002(14) 0.0052(14) 0.0125(14)
O2 0.0265(16) 0.0364(18) 0.0413(19) -0.0002(15) -0.0076(14) 0.0124(14)
O00A 0.0232(16) 0.057(2) 0.0378(19) 0.0091(16) 0.0016(14) 0.0111(15)
O5 0.0374(19) 0.042(2) 0.0373(19) 0.0001(15) -0.0108(15) 0.0171(16)
O13 0.046(2) 0.043(2) 0.0304(17) 0.0103(15) 0.0045(15) 0.0107(16)
O11 0.0229(16) 0.0401(19) 0.0453(19) 0.0093(15) -0.0003(14) 0.0120(14)
O4 0.0337(18) 0.043(2) 0.0399(19) 0.0054(15) -0.0097(15) 0.0183(15)
O3 0.0240(17) 0.073(3) 0.0316(18) 0.0140(17) 0.0020(14) 0.0110(16)
O15 0.043(2) 0.062(2) 0.0253(17) -0.0083(16) -0.0066(15) 0.0186(18)
O7 0.0342(19) 0.061(2) 0.0380(19) 0.0133(17) 0.0043(15) 0.0174(17)
O12 0.043(2) 0.056(2) 0.039(2) 0.0183(17) 0.0040(16) 0.0175(18)
N3 0.0207(17) 0.0290(19) 0.0275(19) 0.0009(15) 0.0015(14) 0.0058(15)
N2 0.0232(18) 0.029(2) 0.0298(19) -0.0031(15) -0.0029(15) 0.0072(15)
C11 0.0125(18) 0.024(2) 0.023(2) 0.0024(16) -0.0017(15) 0.0066(15)
C38 0.0201(19) 0.033(2) 0.0199(19) -0.0024(17) 0.0045(16) 0.0112(17)
C20 0.0143(18) 0.027(2) 0.024(2) 0.0018(16) -0.0009(15) 0.0051(16)
C19 0.0108(17) 0.029(2) 0.0213(19) -0.0005(16) -0.0035(15) 0.0056(15)
C26 0.0165(19) 0.037(2) 0.0197(19) -0.0006(17) -0.0008(15) 0.0100(17)
C23 0.0131(18) 0.030(2) 0.023(2) -0.0008(17) -0.0024(15) 0.0062(16)
C14 0.0144(18) 0.028(2) 0.0183(19) -0.0011(16) -0.0011(15) 0.0075(16)
C12 0.020(2) 0.033(2) 0.021(2) 0.0007(17) -0.0004(16) 0.0084(17)
C25 0.0174(19) 0.034(2) 0.027(2) -0.0022(18) 0.0004(16) 0.0087(17)
C17 0.0155(19) 0.028(2) 0.027(2) 0.0032(17) -0.0005(16) 0.0006(16)
C58 0.030(2) 0.031(2) 0.020(2) -0.0021(17) 0.0035(17) 0.0094(18)
C59 0.034(2) 0.036(3) 0.019(2) 0.0012(18) 0.0038(17) 0.014(2)
C22 0.0160(19) 0.027(2) 0.024(2) -0.0003(16) 0.0017(16) 0.0065(16)
C53 0.021(2) 0.034(2) 0.025(2) -0.0028(18) 0.0025(17) 0.0012(18)
C52 0.021(2) 0.032(2) 0.029(2) 0.0038(18) 0.0063(17) 0.0022(17)
C9 0.024(2) 0.043(3) 0.023(2) 0.0061(19) -0.0009(17) 0.0099(19)
C48 0.023(2) 0.032(2) 0.031(2) 0.0014(18) 0.0078(18) 0.0030(18)
C10 0.020(2) 0.041(3) 0.026(2) 0.0065(19) 0.0018(17) 0.0087(19)
C51 0.028(2) 0.036(3) 0.030(2) 0.0051(19) 0.0065(18) 0.0022(19)
C37 0.022(2) 0.034(2) 0.028(2) -0.0026(18) 0.0048(17) 0.0105(18)
C61 0.027(2) 0.037(3) 0.025(2) -0.0021(18) 0.0051(17) 0.0111(19)
C5 0.023(2) 0.038(3) 0.026(2) 0.0037(18) 0.0045(17) 0.0083(19)
C42 0.019(2) 0.043(3) 0.021(2) -0.0045(18) 0.0024(16) 0.0069(18)
C018 0.025(2) 0.034(2) 0.023(2) 0.0034(18) 0.0014(17) 0.0125(18)
C69 0.019(2) 0.043(3) 0.031(2) -0.009(2) 0.0041(17) 0.0123(19)
C16 0.017(2) 0.039(3) 0.028(2) 0.0079(19) -0.0009(17) 0.0011(18)
C39 0.023(2) 0.044(3) 0.019(2) 0.0009(18) 0.0004(16) 0.0148(19)
C57 0.031(2) 0.029(2) 0.028(2) 0.0018(18) 0.0031(18) 0.0077(19)
C31 0.018(2) 0.035(2) 0.023(2) -0.0027(17) -0.0028(16) 0.0099(18)
C15 0.018(2) 0.038(3) 0.029(2) 0.0118(19) -0.0014(17) 0.0041(18)
C21 0.0188(19) 0.030(2) 0.0188(19) -0.0024(16) -0.0016(15) 0.0051(17)
C66 0.020(2) 0.038(3) 0.030(2) 0.0009(19) 0.0079(17) 0.0048(18)
C65 0.024(2) 0.037(3) 0.025(2) -0.0023(18) 0.0053(17) 0.0104(19)
C18 0.021(2) 0.033(2) 0.022(2) 0.0068(17) -0.0024(16) 0.0053(17)
C01J 0.024(2) 0.027(2) 0.024(2) -0.0046(17) 0.0002(17) 0.0056(17)
C55 0.023(2) 0.034(2) 0.033(2) 0.0027(19) 0.0020(18) 0.0052(18)
C47 0.032(2) 0.036(3) 0.029(2) -0.0023(19) 0.0133(19) 0.001(2)
C29 0.023(2) 0.030(2) 0.030(2) 0.0017(18) -0.0042(17) 0.0107(18)
C56 0.028(2) 0.033(2) 0.020(2) -0.0018(17) 0.0008(17) 0.0154(18)
C71 0.022(2) 0.043(3) 0.022(2) -0.0004(18) 0.0061(17) 0.0085(19)
C27 0.019(2) 0.041(3) 0.029(2) 0.0044(19) -0.0013(17) 0.0028(19)
N1 0.036(2) 0.052(3) 0.058(3) 0.007(2) 0.017(2) 0.0085(19)
C30 0.019(2) 0.032(2) 0.032(2) -0.0009(18) -0.0072(17) 0.0054(18)
C24 0.018(2) 0.046(3) 0.018(2) -0.0046(18) -0.0014(16) 0.0110(19)
C13 0.0160(19) 0.035(2) 0.028(2) 0.0047(18) 0.0008(16) 0.0081(17)
C28 0.025(2) 0.039(3) 0.028(2) 0.0075(19) -0.0017(18) 0.0078(19)
C43 0.023(2) 0.037(2) 0.022(2) -0.0003(17) 0.0029(16) 0.0154(18)
C34 0.024(2) 0.029(2) 0.041(3) 0.000(2) -0.0076(19) 0.0098(18)
C32 0.021(2) 0.036(2) 0.024(2) 0.0013(18) -0.0033(16) 0.0101(18)
C72 0.023(2) 0.054(3) 0.024(2) -0.008(2) -0.0002(17) 0.015(2)
C40 0.034(2) 0.038(3) 0.020(2) 0.0046(18) 0.0084(18) 0.014(2)
C41 0.031(2) 0.037(3) 0.022(2) -0.0033(18) 0.0097(18) 0.0085(19)
C7 0.027(2) 0.031(2) 0.038(3) 0.002(2) 0.0040(19) 0.0043(19)
C50 0.038(3) 0.042(3) 0.026(2) 0.005(2) 0.009(2) 0.004(2)
C33 0.025(2) 0.031(2) 0.035(2) -0.0040(19) -0.0078(18) 0.0081(18)
C2 0.038(3) 0.033(2) 0.031(2) 0.0062(19) 0.004(2) 0.015(2)
C025 0.031(2) 0.043(3) 0.026(2) -0.002(2) -0.0041(18) 0.011(2)
C6 0.027(2) 0.033(3) 0.037(3) -0.003(2) 0.0052(19) 0.0080(19)
C46 0.035(3) 0.043(3) 0.031(2) -0.003(2) 0.017(2) 0.004(2)
C35 0.030(2) 0.039(3) 0.032(2) -0.008(2) -0.0120(19) 0.014(2)
C36 0.031(2) 0.042(3) 0.033(2) -0.007(2) -0.010(2) 0.019(2)
C70 0.027(2) 0.046(3) 0.028(2) 0.002(2) 0.0052(18) 0.016(2)
C44 0.029(2) 0.051(3) 0.041(3) 0.011(2) 0.000(2) 0.023(2)
C49 0.041(3) 0.044(3) 0.036(3) 0.001(2) 0.003(2) 0.016(2)
C73 0.018(2) 0.048(3) 0.038(3) -0.014(2) -0.0013(18) 0.013(2)
C67 0.041(3) 0.052(3) 0.030(2) 0.007(2) 0.006(2) 0.002(2)
C4 0.035(3) 0.031(2) 0.038(3) -0.001(2) 0.007(2) 0.008(2)
C3 0.054(3) 0.047(3) 0.042(3) 0.009(2) 0.019(3) 0.017(3)
C60 0.038(3) 0.061(4) 0.043(3) 0.028(3) 0.004(2) 0.020(3)
C68 0.044(3) 0.071(4) 0.032(3) 0.004(3) -0.006(2) 0.014(3)
C8 0.047(3) 0.054(3) 0.047(3) 0.013(3) 0.021(3) 0.009(3)
O16 0.051(4) 0.081(5) 0.042(4) 0.018(3) -0.009(3) -0.002(4)
C64 0.046(3) 0.065(4) 0.064(4) 0.014(3) -0.001(3) -0.003(3)
C45 0.074(4) 0.074(4) 0.037(3) 0.016(3) -0.012(3) 0.029(4)
C54 0.109(6) 0.065(4) 0.036(3) 0.018(3) 0.015(3) 0.037(4)
C62 0.064(4) 0.063(4) 0.058(4) 0.016(3) 0.008(3) 0.019(3)
C63 0.039(3) 0.053(3) 0.080(4) -0.013(3) 0.020(3) 0.001(3)
C1 0.062(4) 0.065(4) 0.063(4) 0.013(3) -0.002(3) 0.010(3)
O17 0.045(6) 0.065(7) 0.102(8) -0.008(6) 0.030(6) -0.010(5)
C64' 0.046(3) 0.065(4) 0.064(4) 0.014(3) -0.001(3) -0.003(3)
C63' 0.039(3) 0.053(3) 0.080(4) -0.013(3) 0.020(3) 0.001(3)
O18 0.217 0.186 0.144 0.030 0.040 0.030

loop_
_atom_type_symbol
_atom_type_description
_atom_type_scat_dispersion_real
_atom_type_scat_dispersion_imag
_atom_type_scat_source
C C 0.0033 0.0016 'International Tables Vol C Tables 4.2.6.8 and 6.1.1.4'
H H 0.0000 0.0000 'International Tables Vol C Tables 4.2.6.8 and 6.1.1.4'
Cu Cu 0.3201 1.2651 'International Tables Vol C Tables 4.2.6.8 and 6.1.1.4'
N N 0.0061 0.0033 'International Tables Vol C Tables 4.2.6.8 and 6.1.1.4'
O O 0.0106 0.0060 'International Tables Vol C Tables 4.2.6.8 and 6.1.1.4'

loop_
_geom_angle_atom_site_label_1
_geom_angle_atom_site_label_2
_geom_angle_atom_site_label_3
_geom_angle
_geom_angle_site_symmetry_1
_geom_angle_site_symmetry_3
_geom_angle_publ_flag
O2 Cu1 Cu2 88.26(9) . . ?
O2 Cu1 O00A 87.83(15) . . ?
O2 Cu1 O7 88.59(16) . . ?
O2 Cu1 N2 96.66(13) . 1_756 ?
O00A Cu1 Cu2 82.37(9) . . ?
O00A Cu1 N2 95.42(14) . 1_756 ?
O5 Cu1 Cu2 84.12(9) . . ?
O5 Cu1 O2 172.37(13) . . ?
O5 Cu1 O00A 90.82(16) . . ?
O5 Cu1 O7 90.41(16) . . ?
O5 Cu1 N2 90.94(13) . 1_756 ?
O7 Cu1 Cu2 80.02(10) . . ?
O7 Cu1 O00A 162.12(13) . . ?
O7 Cu1 N2 102.40(14) . 1_756 ?
N2 Cu1 Cu2 174.53(11) 1_756 . ?
O1 Cu2 Cu1 79.68(9) . . ?
O1 Cu2 N3 96.53(13) . . ?
O6 Cu2 Cu1 87.72(9) . . ?
O6 Cu2 O1 91.10(15) . . ?
O6 Cu2 O4 88.67(15) . . ?
O6 Cu2 N3 93.75(14) . . ?
O4 Cu2 Cu1 83.73(9) . . ?
O4 Cu2 O1 163.40(13) . . ?
O4 Cu2 N3 100.04(13) . . ?
O3 Cu2 Cu1 85.46(10) . . ?
O3 Cu2 O1 88.25(16) . . ?
O3 Cu2 O6 173.15(13) . . ?
O3 Cu2 O4 90.00(17) . . ?
O3 Cu2 N3 93.10(14) . . ?
N3 Cu2 Cu1 175.97(10) . . ?
C56 O9 C025 114.8(3) . . ?
C018 O14 C60 118.0(4) . . ?
C5 O1 Cu2 127.1(3) . . ?
C71 O8 C67 117.6(4) . . ?
C4 O6 Cu2 120.0(3) . . ?
C48 O10 C49 117.6(4) . . ?
C5 O2 Cu1 119.3(3) . . ?
C7 O00A Cu1 123.6(3) . . ?
C2 O5 Cu1 123.2(3) . . ?
C51 O13 C54 118.8(4) . . ?
C43 O11 C44 117.0(4) . . ?
C2 O4 Cu2 121.6(3) . . ?
C7 O3 Cu2 122.5(3) . . ?
C72 O15 C68 117.4(4) . . ?
C4 O7 Cu1 126.7(3) . . ?
C40 O12 C45 118.2(4) . . ?
C9 N3 Cu2 122.5(3) . . ?
C13 N3 Cu2 119.6(3) . . ?
C13 N3 C9 117.9(4) . . ?
C34 N2 Cu1 121.4(3) . 1_354 ?
C35 N2 Cu1 120.9(3) . 1_354 ?
C35 N2 C34 117.7(4) . . ?
C12 C11 C14 120.2(4) . . ?
C10 C11 C14 122.3(4) . . ?
C10 C11 C12 117.6(4) . . ?
C39 C38 C37 120.5(4) . . ?
C39 C38 C43 118.0(4) . . ?
C43 C38 C37 121.3(4) . . ?
C25 C20 C19 122.4(4) . . ?
C21 C20 C19 118.2(4) . . ?
C21 C20 C25 119.4(3) . . ?
C16 C19 C20 121.3(4) . . ?
C16 C19 C18 119.1(4) . . ?
C18 C19 C20 119.6(4) . . ?
C29 C26 C23 119.6(4) . . ?
C27 C26 C23 122.0(4) . . ?
C27 C26 C29 118.4(4) . . ?
C22 C23 C26 121.6(4) . . ?
C22 C23 C24 119.5(3) . . ?
C24 C23 C26 118.9(4) . . ?
C17 C14 C11 121.0(4) . . ?
C17 C14 C15 118.9(4) . . ?
C15 C14 C11 120.1(4) . . ?
C11 C12 H12 120.8 . . ?
C13 C12 C11 118.5(4) . . ?
C13 C12 H12 120.8 . . ?
C20 C25 C24 117.9(4) . . ?
C20 C25 C73 122.0(4) . . ?
C24 C25 C73 120.1(4) . . ?
C14 C17 H17 119.7 . . ?
C14 C17 C18 120.7(4) . . ?
C18 C17 H17 119.7 . . ?
C59 C58 C61 120.4(4) . . ?
C59 C58 C018 117.9(4) . . ?
C018 C58 C61 121.7(4) . . ?
C58 C59 H59 119.4 . . ?
C56 C59 C58 121.1(4) . . ?
C56 C59 H59 119.4 . . ?
C23 C22 C37 122.3(3) . . ?
C23 C22 C21 117.8(4) . . ?
C21 C22 C37 119.8(4) . . ?
C52 C53 H53 119.5 . . ?
C48 C53 H53 119.5 . . ?
C48 C53 C52 121.0(4) . . ?
C53 C52 C55 120.5(4) . . ?
C51 C52 C53 118.8(4) . . ?
C51 C52 C55 120.7(4) . . ?
N3 C9 H9 118.7 . . ?
N3 C9 C10 122.6(4) . . ?
C10 C9 H9 118.7 . . ?
O10 C48 C53 123.9(4) . . ?
O10 C48 C47 115.3(4) . . ?
C53 C48 C47 120.8(4) . . ?
C11 C10 H10 120.2 . . ?
C9 C10 C11 119.6(4) . . ?
C9 C10 H10 120.2 . . ?
O13 C51 C52 116.1(4) . . ?
O13 C51 C50 123.9(4) . . ?
C52 C51 C50 120.0(4) . . ?
C38 C37 C22 110.6(3) . . ?
C38 C37 H37A 109.5 . . ?
C38 C37 H37B 109.5 . . ?
C22 C37 H37A 109.5 . . ?
C22 C37 H37B 109.5 . . ?
H37A C37 H37B 108.1 . . ?
C58 C61 H61A 109.1 . . ?
C58 C61 H61B 109.1 . . ?
H61A C61 H61B 107.8 . . ?
C65 C61 C58 112.7(3) . . ?
C65 C61 H61A 109.1 . . ?
C65 C61 H61B 109.1 . . ?
O1 C5 O2 125.3(4) . . ?
O1 C5 C6 118.1(4) . . ?
O2 C5 C6 116.6(4) . . ?
C43 C42 H42 119.0 . . ?
C41 C42 H42 119.0 . . ?
C41 C42 C43 122.0(4) . . ?
O14 C018 C58 116.0(4) . . ?
O14 C018 C57 122.7(4) . . ?
C57 C018 C58 121.3(4) . . ?
C66 C69 C72 118.2(4) . . ?
C66 C69 C73 121.9(5) . . ?
C72 C69 C73 119.9(4) . . ?
C19 C16 H16 119.8 . . ?
C19 C16 C15 120.4(4) . . ?
C15 C16 H16 119.8 . . ?
C38 C39 H39 119.2 . . ?
C40 C39 C38 121.5(4) . . ?
C40 C39 H39 119.2 . . ?
C018 C57 H57 119.7 . . ?
C018 C57 C01J 120.5(4) . . ?
C01J C57 H57 119.7 . . ?
C30 C31 C28 118.7(4) . . ?
C30 C31 C32 119.2(4) . . ?
C28 C31 C32 122.0(4) . . ?
C14 C15 H15 119.7 . . ?
C16 C15 C14 120.6(4) . . ?
C16 C15 H15 119.7 . . ?
C20 C21 C22 122.9(4) . . ?
C20 C21 H21 118.6 . . ?
C22 C21 H21 118.6 . . ?
C69 C66 H66 119.1 . . ?
C69 C66 C71 121.9(5) . . ?
C71 C66 H66 119.1 . . ?
C71 C65 C61 121.5(4) . . ?
C71 C65 C70 117.9(4) . . ?
C70 C65 C61 120.6(4) . . ?
C19 C18 C17 120.3(4) . . ?
C19 C18 H18 119.9 . . ?
C17 C18 H18 119.9 . . ?
C57 C01J C55 120.3(4) . . ?
C56 C01J C57 118.0(4) . . ?
C56 C01J C55 121.6(4) . . ?
C52 C55 H55A 109.5 . . ?
C52 C55 H55B 109.5 . . ?
C01J C55 C52 110.7(4) . . ?
C01J C55 H55A 109.5 . . ?
C01J C55 H55B 109.5 . . ?
H55A C55 H55B 108.1 . . ?
C48 C47 C46 121.4(4) . . ?
C50 C47 C48 118.1(4) . . ?
C50 C47 C46 120.4(4) . . ?
C26 C29 H29 119.7 . . ?
C26 C29 C30 120.5(4) . . ?
C30 C29 H29 119.7 . . ?
C59 C56 O9 121.5(4) . . ?
C01J C56 O9 117.4(4) . . ?
C01J C56 C59 121.1(4) . . ?
O8 C71 C66 122.9(4) . . ?
O8 C71 C65 117.0(4) . . ?
C65 C71 C66 120.0(4) . . ?
C26 C27 H27 119.3 . . ?
C26 C27 C28 121.4(4) . . ?
C28 C27 H27 119.3 . . ?
C64 N1 C62 119.8(5) . . ?
C64 N1 C63 120.0(5) . . ?
C63 N1 C62 120.2(5) . . ?
C64' N1 C62 119.8(5) . . ?
C64' N1 C63' 120.0(5) . . ?
C63' N1 C62 120.2(5) . . ?
C31 C30 C29 121.0(4) . . ?
C31 C30 H30 119.5 . . ?
C29 C30 H30 119.5 . . ?
C23 C24 C25 122.5(4) . . ?
C23 C24 H24 118.8 . . ?
C25 C24 H24 118.8 . . ?
N3 C13 C12 123.9(4) . . ?
N3 C13 H13 118.0 . . ?
C12 C13 H13 118.0 . . ?
C31 C28 H28 120.0 . . ?
C27 C28 C31 119.9(4) . . ?
C27 C28 H28 120.0 . . ?
O11 C43 C38 117.6(4) . . ?
O11 C43 C42 122.9(4) . . ?
C42 C43 C38 119.5(4) . . ?
N2 C34 H34 118.3 . . ?
N2 C34 C33 123.4(4) . . ?
C33 C34 H34 118.3 . . ?
C33 C32 C31 122.6(4) . . ?
C33 C32 C36 116.9(4) . . ?
C36 C32 C31 120.6(4) . . ?
O15 C72 C69 115.6(4) . . ?
O15 C72 C70 124.6(5) . . ?
C70 C72 C69 119.8(4) . . ?
O12 C40 C41 117.6(4) . . ?
C39 C40 O12 122.2(4) . . ?
C39 C40 C41 120.2(4) . . ?
C42 C41 C40 118.7(4) . . ?
C42 C41 C46 120.6(4) . . ?
C40 C41 C46 120.7(4) . . ?
O00A C7 O3 125.6(5) . . ?
O00A C7 C8 117.8(4) . . ?
O3 C7 C8 116.5(4) . . ?
C51 C50 H50 119.4 . . ?
C47 C50 C51 121.3(4) . . ?
C47 C50 H50 119.4 . . ?
C34 C33 C32 119.2(4) . . ?
C34 C33 H33 120.4 . . ?
C32 C33 H33 120.4 . . ?
O5 C2 C1 117.8(5) . . ?
O4 C2 O5 127.2(4) . . ?
O4 C2 C1 114.9(4) . . ?
O9 C025 H02A 109.5 . . ?
O9 C025 H02B 109.5 . . ?
O9 C025 H02C 109.5 . . ?
H02A C025 H02B 109.5 . . ?
H02A C025 H02C 109.5 . . ?
H02B C025 H02C 109.5 . . ?
C5 C6 H6A 109.5 . . ?
C5 C6 H6B 109.5 . . ?
C5 C6 H6C 109.5 . . ?
H6A C6 H6B 109.5 . . ?
H6A C6 H6C 109.5 . . ?
H6B C6 H6C 109.5 . . ?
C47 C46 H46A 108.9 . . ?
C47 C46 H46B 108.9 . . ?
C41 C46 C47 113.6(4) . . ?
C41 C46 H46A 108.9 . . ?
C41 C46 H46B 108.9 . . ?
H46A C46 H46B 107.7 . . ?
N2 C35 H35 118.5 . . ?
N2 C35 C36 123.1(4) . . ?
C36 C35 H35 118.5 . . ?
C32 C36 H36 120.1 . . ?
C35 C36 C32 119.7(4) . . ?
C35 C36 H36 120.1 . . ?
C65 C70 H70 119.0 . . ?
C72 C70 C65 122.1(5) . . ?
C72 C70 H70 119.0 . . ?
O11 C44 H44A 109.5 . . ?
O11 C44 H44B 109.5 . . ?
O11 C44 H44C 109.5 . . ?
H44A C44 H44B 109.5 . . ?
H44A C44 H44C 109.5 . . ?
H44B C44 H44C 109.5 . . ?
O10 C49 H49A 109.5 . . ?
O10 C49 H49B 109.5 . . ?
O10 C49 H49C 109.5 . . ?
H49A C49 H49B 109.5 . . ?
H49A C49 H49C 109.5 . . ?
H49B C49 H49C 109.5 . . ?
C25 C73 H73A 109.0 . . ?
C25 C73 H73B 109.0 . . ?
C69 C73 C25 112.9(4) . . ?
C69 C73 H73A 109.0 . . ?
C69 C73 H73B 109.0 . . ?
H73A C73 H73B 107.8 . . ?
O8 C67 H67A 109.5 . . ?
O8 C67 H67B 109.5 . . ?
O8 C67 H67C 109.5 . . ?
H67A C67 H67B 109.5 . . ?
H67A C67 H67C 109.5 . . ?
H67B C67 H67C 109.5 . . ?
O6 C4 C3 117.1(4) . . ?
O7 C4 O6 125.1(5) . . ?
O7 C4 C3 117.8(5) . . ?
C4 C3 H3A 109.5 . . ?
C4 C3 H3B 109.5 . . ?
C4 C3 H3C 109.5 . . ?
H3A C3 H3B 109.5 . . ?
H3A C3 H3C 109.5 . . ?
H3B C3 H3C 109.5 . . ?
O14 C60 H60A 109.5 . . ?
O14 C60 H60B 109.5 . . ?
O14 C60 H60C 109.5 . . ?
H60A C60 H60B 109.5 . . ?
H60A C60 H60C 109.5 . . ?
H60B C60 H60C 109.5 . . ?
O15 C68 H68A 109.5 . . ?
O15 C68 H68B 109.5 . . ?
O15 C68 H68C 109.5 . . ?
H68A C68 H68B 109.5 . . ?
H68A C68 H68C 109.5 . . ?
H68B C68 H68C 109.5 . . ?
C7 C8 H8A 109.5 . . ?
C7 C8 H8B 109.5 . . ?
C7 C8 H8C 109.5 . . ?
H8A C8 H8B 109.5 . . ?
H8A C8 H8C 109.5 . . ?
H8B C8 H8C 109.5 . . ?
N1 C64 H64 118.1 . . ?
O16 C64 N1 123.9(7) . . ?
O16 C64 H64 118.1 . . ?
O12 C45 H45A 109.5 . . ?
O12 C45 H45B 109.5 . . ?
O12 C45 H45C 109.5 . . ?
H45A C45 H45B 109.5 . . ?
H45A C45 H45C 109.5 . . ?
H45B C45 H45C 109.5 . . ?
O13 C54 H54A 109.5 . . ?
O13 C54 H54B 109.5 . . ?
O13 C54 H54C 109.5 . . ?
H54A C54 H54B 109.5 . . ?
H54A C54 H54C 109.5 . . ?
H54B C54 H54C 109.5 . . ?
N1 C62 H62A 109.5 . . ?
N1 C62 H62B 109.5 . . ?
N1 C62 H62C 109.5 . . ?
H62A C62 H62B 109.5 . . ?
H62A C62 H62C 109.5 . . ?
H62B C62 H62C 109.5 . . ?
N1 C63 H63A 109.5 . . ?
N1 C63 H63B 109.5 . . ?
N1 C63 H63C 109.5 . . ?
H63A C63 H63B 109.5 . . ?
H63A C63 H63C 109.5 . . ?
H63B C63 H63C 109.5 . . ?
C2 C1 H1A 109.5 . . ?
C2 C1 H1B 109.5 . . ?
C2 C1 H1C 109.5 . . ?
H1A C1 H1B 109.5 . . ?
H1A C1 H1C 109.5 . . ?
H1B C1 H1C 109.5 . . ?
N1 C64' H64A 109.5 . . ?
N1 C64' H64B 109.5 . . ?
N1 C64' H64C 109.4 . . ?
H64A C64' H64B 109.5 . . ?
H64A C64' H64C 109.4 . . ?
H64B C64' H64C 109.4 . . ?
N1 C63' H63' 119.5 . . ?
O17 C63' N1 121.1(8) . . ?
O17 C63' H63' 119.5 . . ?
H18A O18 H18B 104.5 . . ?

loop_
_geom_bond_atom_site_label_1
_geom_bond_atom_site_label_2
_geom_bond_distance
_geom_bond_site_symmetry_2
_geom_bond_publ_flag
Cu1 Cu2 2.6554(8) . ?
Cu1 O2 1.943(3) . ?
Cu1 O00A 2.008(4) . ?
Cu1 O5 1.943(3) . ?
Cu1 O7 2.005(4) . ?
Cu1 N2 2.189(3) 1_756 ?
Cu2 O1 1.995(3) . ?
Cu2 O6 1.955(3) . ?
Cu2 O4 1.984(4) . ?
Cu2 O3 1.953(3) . ?
Cu2 N3 2.175(3) . ?
O9 C56 1.391(5) . ?
O9 C025 1.430(5) . ?
O14 C018 1.384(5) . ?
O14 C60 1.425(6) . ?
O1 C5 1.252(5) . ?
O8 C71 1.379(5) . ?
O8 C67 1.423(6) . ?
O6 C4 1.264(6) . ?
O10 C48 1.380(5) . ?
O10 C49 1.413(6) . ?
O2 C5 1.270(5) . ?
O00A C7 1.250(6) . ?
O5 C2 1.251(5) . ?
O13 C51 1.376(6) . ?
O13 C54 1.410(6) . ?
O11 C43 1.367(5) . ?
O11 C44 1.438(5) . ?
O4 C2 1.251(6) . ?
O3 C7 1.263(6) . ?
O15 C72 1.375(5) . ?
O15 C68 1.428(7) . ?
O7 C4 1.256(6) . ?
O12 C40 1.395(6) . ?
O12 C45 1.433(6) . ?
N3 C9 1.331(6) . ?
N3 C13 1.324(6) . ?
N2 C34 1.334(6) . ?
N2 C35 1.325(6) . ?
C11 C14 1.487(5) . ?
C11 C12 1.395(6) . ?
C11 C10 1.388(6) . ?
C38 C37 1.520(6) . ?
C38 C39 1.403(6) . ?
C38 C43 1.409(6) . ?
C20 C19 1.491(5) . ?
C20 C25 1.393(6) . ?
C20 C21 1.390(6) . ?
C19 C16 1.385(6) . ?
C19 C18 1.389(6) . ?
C26 C23 1.498(5) . ?
C26 C29 1.390(6) . ?
C26 C27 1.390(6) . ?
C23 C22 1.390(6) . ?
C23 C24 1.397(6) . ?
C14 C17 1.381(6) . ?
C14 C15 1.392(6) . ?
C12 H12 0.9500 . ?
C12 C13 1.382(5) . ?
C25 C24 1.398(5) . ?
C25 C73 1.532(6) . ?
C17 H17 0.9500 . ?
C17 C18 1.393(5) . ?
C58 C59 1.392(6) . ?
C58 C61 1.533(6) . ?
C58 C018 1.393(6) . ?
C59 H59 0.9500 . ?
C59 C56 1.391(6) . ?
C22 C37 1.525(5) . ?
C22 C21 1.396(5) . ?
C53 H53 0.9500 . ?
C53 C52 1.397(6) . ?
C53 C48 1.388(6) . ?
C52 C51 1.394(6) . ?
C52 C55 1.525(6) . ?
C9 H9 0.9500 . ?
C9 C10 1.384(6) . ?
C48 C47 1.399(6) . ?
C10 H10 0.9500 . ?
C51 C50 1.402(7) . ?
C37 H37A 0.9900 . ?
C37 H37B 0.9900 . ?
C61 H61A 0.9900 . ?
C61 H61B 0.9900 . ?
C61 C65 1.517(6) . ?
C5 C6 1.501(6) . ?
C42 H42 0.9500 . ?
C42 C43 1.392(7) . ?
C42 C41 1.380(7) . ?
C018 C57 1.389(6) . ?
C69 C66 1.388(6) . ?
C69 C72 1.392(7) . ?
C69 C73 1.520(7) . ?
C16 H16 0.9500 . ?
C16 C15 1.387(6) . ?
C39 H39 0.9500 . ?
C39 C40 1.381(7) . ?
C57 H57 0.9500 . ?
C57 C01J 1.407(6) . ?
C31 C30 1.383(6) . ?
C31 C28 1.403(6) . ?
C31 C32 1.491(5) . ?
C15 H15 0.9500 . ?
C21 H21 0.9500 . ?
C66 H66 0.9500 . ?
C66 C71 1.394(6) . ?
C65 C71 1.388(7) . ?
C65 C70 1.394(6) . ?
C18 H18 0.9500 . ?
C01J C55 1.512(6) . ?
C01J C56 1.388(6) . ?
C55 H55A 0.9900 . ?
C55 H55B 0.9900 . ?
C47 C50 1.394(7) . ?
C47 C46 1.523(6) . ?
C29 H29 0.9500 . ?
C29 C30 1.397(6) . ?
C27 H27 0.9500 . ?
C27 C28 1.393(6) . ?
N1 C64 1.373(8) . ?
N1 C62 1.431(8) . ?
N1 C63 1.406(7) . ?
N1 C64' 1.373(8) . ?
N1 C63' 1.406(7) . ?
C30 H30 0.9500 . ?
C24 H24 0.9500 . ?
C13 H13 0.9500 . ?
C28 H28 0.9500 . ?
C34 H34 0.9500 . ?
C34 C33 1.386(6) . ?
C32 C33 1.391(6) . ?
C32 C36 1.396(6) . ?
C72 C70 1.390(7) . ?
C40 C41 1.397(6) . ?
C41 C46 1.514(7) . ?
C7 C8 1.497(7) . ?
C50 H50 0.9500 . ?
C33 H33 0.9500 . ?
C2 C1 1.441(8) . ?
C025 H02A 0.9800 . ?
C025 H02B 0.9800 . ?
C025 H02C 0.9800 . ?
C6 H6A 0.9800 . ?
C6 H6B 0.9800 . ?
C6 H6C 0.9800 . ?
C46 H46A 0.9900 . ?
C46 H46B 0.9900 . ?
C35 H35 0.9500 . ?
C35 C36 1.384(6) . ?
C36 H36 0.9500 . ?
C70 H70 0.9500 . ?
C44 H44A 0.9800 . ?
C44 H44B 0.9800 . ?
C44 H44C 0.9800 . ?
C49 H49A 0.9800 . ?
C49 H49B 0.9800 . ?
C49 H49C 0.9800 . ?
C73 H73A 0.9900 . ?
C73 H73B 0.9900 . ?
C67 H67A 0.9800 . ?
C67 H67B 0.9800 . ?
C67 H67C 0.9800 . ?
C4 C3 1.511(7) . ?
C3 H3A 0.9800 . ?
C3 H3B 0.9800 . ?
C3 H3C 0.9800 . ?
C60 H60A 0.9800 . ?
C60 H60B 0.9800 . ?
C60 H60C 0.9800 . ?
C68 H68A 0.9800 . ?
C68 H68B 0.9800 . ?
C68 H68C 0.9800 . ?
C8 H8A 0.9800 . ?
C8 H8B 0.9800 . ?
C8 H8C 0.9800 . ?
O16 C64 1.221(9) . ?
C64 H64 0.9500 . ?
C45 H45A 0.9800 . ?
C45 H45B 0.9800 . ?
C45 H45C 0.9800 . ?
C54 H54A 0.9800 . ?
C54 H54B 0.9800 . ?
C54 H54C 0.9800 . ?
C62 H62A 0.9800 . ?
C62 H62B 0.9800 . ?
C62 H62C 0.9800 . ?
C63 H63A 0.9800 . ?
C63 H63B 0.9800 . ?
C63 H63C 0.9800 . ?
C1 H1A 0.9800 . ?
C1 H1B 0.9800 . ?
C1 H1C 0.9800 . ?
O17 C63' 1.277(8) . ?
C64' H64A 0.9796 . ?
C64' H64B 0.9795 . ?
C64' H64C 0.9808 . ?
C63' H63' 0.9500 . ?
O18 H18A 0.8701 . ?
O18 H18B 0.8699 . ?

loop_
_geom_torsion_atom_site_label_1
_geom_torsion_atom_site_label_2
_geom_torsion_atom_site_label_3
_geom_torsion_atom_site_label_4
_geom_torsion
_geom_torsion_site_symmetry_1
_geom_torsion_site_symmetry_2
_geom_torsion_site_symmetry_3
_geom_torsion_site_symmetry_4
_geom_torsion_publ_flag
Cu1 O2 C5 O1 -5.2(7) . . . . ?
Cu1 O2 C5 C6 173.2(3) . . . . ?
Cu1 O00A C7 O3 9.0(7) . . . . ?
Cu1 O00A C7 C8 -168.3(4) . . . . ?
Cu1 O5 C2 O4 0.1(8) . . . . ?
Cu1 O5 C2 C1 178.4(4) . . . . ?
Cu1 O7 C4 O6 4.4(7) . . . . ?
Cu1 O7 C4 C3 -174.7(3) . . . . ?
Cu1 N2 C34 C33 178.4(4) 1_354 . . . ?
Cu1 N2 C35 C36 -178.3(4) 1_354 . . . ?
Cu2 O1 C5 O2 8.8(7) . . . . ?
Cu2 O1 C5 C6 -169.6(3) . . . . ?
Cu2 O6 C4 O7 2.5(7) . . . . ?
Cu2 O6 C4 C3 -178.4(3) . . . . ?
Cu2 O4 C2 O5 3.1(7) . . . . ?
Cu2 O4 C2 C1 -175.2(4) . . . . ?
Cu2 O3 C7 O00A -7.3(7) . . . . ?
Cu2 O3 C7 C8 170.1(4) . . . . ?
Cu2 N3 C9 C10 -177.9(3) . . . . ?
Cu2 N3 C13 C12 177.9(3) . . . . ?
O14 C018 C57 C01J 177.7(4) . . . . ?
O10 C48 C47 C50 -179.5(4) . . . . ?
O10 C48 C47 C46 -0.7(6) . . . . ?
O13 C51 C50 C47 179.0(4) . . . . ?
O15 C72 C70 C65 -178.5(4) . . . . ?
O12 C40 C41 C42 179.0(4) . . . . ?
O12 C40 C41 C46 -0.9(6) . . . . ?
N3 C9 C10 C11 0.6(7) . . . . ?
N2 C34 C33 C32 0.0(8) . . . . ?
N2 C35 C36 C32 -0.1(9) . . . . ?
C11 C14 C17 C18 -179.1(4) . . . . ?
C11 C14 C15 C16 179.7(4) . . . . ?
C11 C12 C13 N3 -0.3(7) . . . . ?
C38 C39 C40 O12 177.8(4) . . . . ?
C38 C39 C40 C41 -0.1(6) . . . . ?
C20 C19 C16 C15 -178.3(4) . . . . ?
C20 C19 C18 C17 178.9(4) . . . . ?
C20 C25 C24 C23 -0.3(7) . . . . ?
C20 C25 C73 C69 124.4(5) . . . . ?
C19 C20 C25 C24 -177.1(4) . . . . ?
C19 C20 C25 C73 3.8(7) . . . . ?
C19 C20 C21 C22 177.6(4) . . . . ?
C19 C16 C15 C14 -0.5(7) . . . . ?
C26 C23 C22 C37 4.1(7) . . . . ?
C26 C23 C22 C21 -178.5(4) . . . . ?
C26 C23 C24 C25 178.9(4) . . . . ?
C26 C29 C30 C31 -0.2(7) . . . . ?
C26 C27 C28 C31 -2.9(7) . . . . ?
C23 C26 C29 C30 -179.2(4) . . . . ?
C23 C26 C27 C28 -179.3(4) . . . . ?
C23 C22 C37 C38 76.0(5) . . . . ?
C23 C22 C21 C20 -0.7(7) . . . . ?
C14 C11 C12 C13 179.9(4) . . . . ?
C14 C11 C10 C9 180.0(4) . . . . ?
C14 C17 C18 C19 -0.7(6) . . . . ?
C12 C11 C14 C17 -35.7(6) . . . . ?
C12 C11 C14 C15 144.2(4) . . . . ?
C12 C11 C10 C9 -0.3(6) . . . . ?
C25 C20 C19 C16 -106.3(5) . . . . ?
C25 C20 C19 C18 74.5(6) . . . . ?
C25 C20 C21 C22 -2.2(7) . . . . ?
C17 C14 C15 C16 -0.5(7) . . . . ?
C58 C59 C56 O9 177.1(4) . . . . ?
C58 C59 C56 C01J -0.2(7) . . . . ?
C58 C61 C65 C71 -104.5(5) . . . . ?
C58 C61 C65 C70 76.4(5) . . . . ?
C58 C018 C57 C01J -0.9(7) . . . . ?
C59 C58 C61 C65 87.3(5) . . . . ?
C59 C58 C018 O14 179.8(4) . . . . ?
C59 C58 C018 C57 -1.5(6) . . . . ?
C22 C23 C24 C25 -2.7(7) . . . . ?
C53 C52 C51 O13 -177.6(4) . . . . ?
C53 C52 C51 C50 1.9(7) . . . . ?
C53 C52 C55 C01J 90.9(5) . . . . ?
C53 C48 C47 C50 0.9(7) . . . . ?
C53 C48 C47 C46 179.7(4) . . . . ?
C52 C53 C48 O10 -179.0(4) . . . . ?
C52 C53 C48 C47 0.5(7) . . . . ?
C52 C51 C50 C47 -0.5(7) . . . . ?
C9 N3 C13 C12 0.5(7) . . . . ?
C48 C53 C52 C51 -2.0(6) . . . . ?
C48 C53 C52 C55 -179.9(4) . . . . ?
C48 C47 C50 C51 -0.9(7) . . . . ?
C48 C47 C46 C41 -77.4(6) . . . . ?
C10 C11 C14 C17 144.1(4) . . . . ?
C10 C11 C14 C15 -36.0(6) . . . . ?
C10 C11 C12 C13 0.2(6) . . . . ?
C51 C52 C55 C01J -87.0(5) . . . . ?
C37 C38 C39 C40 -173.5(4) . . . . ?
C37 C38 C43 O11 -6.0(6) . . . . ?
C37 C38 C43 C42 173.5(4) . . . . ?
C37 C22 C21 C20 176.8(4) . . . . ?
C61 C58 C59 C56 -176.4(4) . . . . ?
C61 C58 C018 O14 -1.8(6) . . . . ?
C61 C58 C018 C57 176.9(4) . . . . ?
C61 C65 C71 O8 -1.3(6) . . . . ?
C61 C65 C71 C66 177.9(4) . . . . ?
C61 C65 C70 C72 -179.6(4) . . . . ?
C42 C41 C46 C47 101.4(5) . . . . ?
C018 C58 C59 C56 2.1(6) . . . . ?
C018 C58 C61 C65 -91.1(5) . . . . ?
C018 C57 C01J C55 -172.9(4) . . . . ?
C018 C57 C01J C56 2.8(6) . . . . ?
C69 C66 C71 O8 -179.8(4) . . . . ?
C69 C66 C71 C65 1.0(6) . . . . ?
C69 C72 C70 C65 2.5(7) . . . . ?
C16 C19 C18 C17 -0.2(6) . . . . ?
C39 C38 C37 C22 57.8(5) . . . . ?
C39 C38 C43 O11 177.2(4) . . . . ?
C39 C38 C43 C42 -3.4(6) . . . . ?
C39 C40 C41 C42 -3.1(6) . . . . ?
C39 C40 C41 C46 177.1(4) . . . . ?
C57 C01J C55 C52 87.0(5) . . . . ?
C57 C01J C56 O9 -179.7(4) . . . . ?
C57 C01J C56 C59 -2.2(6) . . . . ?
C31 C32 C33 C34 -175.7(5) . . . . ?
C31 C32 C36 C35 175.8(5) . . . . ?
C15 C14 C17 C18 1.1(6) . . . . ?
C21 C20 C19 C16 73.8(5) . . . . ?
C21 C20 C19 C18 -105.3(5) . . . . ?
C21 C20 C25 C24 2.7(7) . . . . ?
C21 C20 C25 C73 -176.3(4) . . . . ?
C21 C22 C37 C38 -101.4(4) . . . . ?
C66 C69 C72 O15 176.6(4) . . . . ?
C66 C69 C72 C70 -4.3(6) . . . . ?
C66 C69 C73 C25 92.7(5) . . . . ?
C18 C19 C16 C15 0.8(7) . . . . ?
C55 C52 C51 O13 0.4(6) . . . . ?
C55 C52 C51 C50 179.9(4) . . . . ?
C55 C01J C56 O9 -4.1(6) . . . . ?
C55 C01J C56 C59 173.4(4) . . . . ?
C29 C26 C23 C22 -100.1(5) . . . . ?
C29 C26 C23 C24 78.3(6) . . . . ?
C29 C26 C27 C28 2.2(7) . . . . ?
C56 C01J C55 C52 -88.5(5) . . . . ?
C71 C65 C70 C72 1.2(6) . . . . ?
C27 C26 C23 C22 81.4(6) . . . . ?
C27 C26 C23 C24 -100.2(5) . . . . ?
C27 C26 C29 C30 -0.7(7) . . . . ?
C30 C31 C28 C27 1.9(7) . . . . ?
C30 C31 C32 C33 138.6(5) . . . . ?
C30 C31 C32 C36 -39.3(7) . . . . ?
C24 C23 C22 C37 -174.3(4) . . . . ?
C24 C23 C22 C21 3.1(6) . . . . ?
C24 C25 C73 C69 -54.7(6) . . . . ?
C13 N3 C9 C10 -0.7(7) . . . . ?
C28 C31 C30 C29 -0.4(7) . . . . ?
C28 C31 C32 C33 -39.1(7) . . . . ?
C28 C31 C32 C36 143.1(5) . . . . ?
C43 C38 C37 C22 -118.9(4) . . . . ?
C43 C38 C39 C40 3.3(6) . . . . ?
C43 C42 C41 C40 3.0(6) . . . . ?
C43 C42 C41 C46 -177.2(4) . . . . ?
C34 N2 C35 C36 2.3(8) . . . . ?
C32 C31 C30 C29 -178.1(4) . . . . ?
C32 C31 C28 C27 179.5(4) . . . . ?
C72 C69 C66 C71 2.7(6) . . . . ?
C72 C69 C73 C25 -89.4(5) . . . . ?
C40 C41 C46 C47 -78.7(5) . . . . ?
C41 C42 C43 O11 179.7(4) . . . . ?
C41 C42 C43 C38 0.3(6) . . . . ?
C50 C47 C46 C41 101.4(5) . . . . ?
C33 C32 C36 C35 -2.2(8) . . . . ?
C025 O9 C56 C59 61.0(6) . . . . ?
C025 O9 C56 C01J -121.5(4) . . . . ?
C46 C47 C50 C51 -179.8(4) . . . . ?
C35 N2 C34 C33 -2.3(8) . . . . ?
C36 C32 C33 C34 2.2(7) . . . . ?
C70 C65 C71 O8 177.8(4) . . . . ?
C70 C65 C71 C66 -2.9(6) . . . . ?
C44 O11 C43 C38 178.1(4) . . . . ?
C44 O11 C43 C42 -1.4(6) . . . . ?
C49 O10 C48 C53 6.1(6) . . . . ?
C49 O10 C48 C47 -173.5(4) . . . . ?
C73 C25 C24 C23 178.8(5) . . . . ?
C73 C69 C66 C71 -179.4(4) . . . . ?
C73 C69 C72 O15 -1.4(6) . . . . ?
C73 C69 C72 C70 177.7(4) . . . . ?
C67 O8 C71 C66 15.2(6) . . . . ?
C67 O8 C71 C65 -165.6(4) . . . . ?
C60 O14 C018 C58 -165.1(4) . . . . ?
C60 O14 C018 C57 16.2(6) . . . . ?
C68 O15 C72 C69 -170.8(4) . . . . ?
C68 O15 C72 C70 10.2(7) . . . . ?
C45 O12 C40 C39 24.5(7) . . . . ?
C45 O12 C40 C41 -157.5(5) . . . . ?
C54 O13 C51 C52 -175.0(5) . . . . ?
C54 O13 C51 C50 5.5(7) . . . . ?
C62 N1 C64 O16 172.7(7) . . . . ?
C62 N1 C63' O17 171.1(8) . . . . ?
C63 N1 C64 O16 -8.4(11) . . . . ?
C64' N1 C63' O17 -7.8(11) . . . . ?
